data_7103615
loop_
_publ_author_name
'Kojima, Takahiko'
'Hanabusa, Kakeru'
'Ohkubo, Kei'
'Shiro, Motoo'
'Fukuzumi, Shunichi'

_publ_section_title
;
 Formation of dodecaphenylporphodimethene via facile protonation of
 saddle-distorted dodecaphenylporphyrin.
;
_journal_issue 48
_journal_name_full 'Chemical communications (Cambridge, England)'
_journal_page_first 6513
_journal_page_last 6515
_journal_paper_doi 10.1039/b816063e
_journal_year 2008
_chemical_formula_moiety 'C92 H64 N4, C H2 Cl2 '
_chemical_formula_sum 'C93 H66 Cl2 N4'
_chemical_formula_weight 1310.48
_space_group_IT_number 14
_symmetry_cell_setting monoclinic
_symmetry_Int_Tables_number 14
_symmetry_space_group_name_Hall '-P 2yn'
_symmetry_space_group_name_H-M 'P 1 21/n 1'
_audit_creation_date 2008-06-21
_audit_creation_method 'by CrystalStructure 3.8'
_cell_angle_alpha 90.0000
_cell_angle_beta 111.594(5)
_cell_angle_gamma 90.0000
_cell_formula_units_Z 4
_cell_length_a 15.042(3)
_cell_length_b 25.066(9)
_cell_length_c 19.584(4)
_cell_measurement_reflns_used 1976
_cell_measurement_temperature 123.1
_cell_measurement_theta_max 26.3
_cell_measurement_theta_min 3.5
_cell_volume 6866(3)
_computing_cell_refinement PROCESS-AUTO
_computing_data_collection PROCESS-AUTO
_computing_data_reduction CrystalStructure
_computing_publication_material 'CrystalStructure 3.8'
_computing_structure_refinement SHELXL
_computing_structure_solution SHELXS97
_diffrn_detector_area_resol_mean 14.7059
_diffrn_measured_fraction_theta_full 0.994
_diffrn_measured_fraction_theta_max 0.994
_diffrn_measurement_device_type 'Rigaku Mercury'
_diffrn_measurement_method dtintegrate.ref
_diffrn_radiation_type 'Mo K\a'
_diffrn_radiation_wavelength 0.71075
_diffrn_reflns_av_R_equivalents 0.086
_diffrn_reflns_limit_h_max 17
_diffrn_reflns_limit_h_min -18
_diffrn_reflns_limit_k_max 26
_diffrn_reflns_limit_k_min -30
_diffrn_reflns_limit_l_max 23
_diffrn_reflns_limit_l_min -22
_diffrn_reflns_number 45560
_diffrn_reflns_theta_full 25.68
_diffrn_reflns_theta_max 25.68
_exptl_absorpt_coefficient_mu 0.148
_exptl_absorpt_correction_type none
_exptl_crystal_colour Red
_exptl_crystal_density_diffrn 1.268
_exptl_crystal_density_method 'not measured'
_exptl_crystal_description Block
_exptl_crystal_F_000 2744.00
_exptl_crystal_size_max 0.15
_exptl_crystal_size_mid 0.10
_exptl_crystal_size_min 0.10
_refine_diff_density_max 0.56
_refine_diff_density_min -0.61
_refine_ls_extinction_method none
_refine_ls_goodness_of_fit_ref 1.122
_refine_ls_hydrogen_treatment constr
_refine_ls_number_parameters 893
_refine_ls_number_reflns 12967
_refine_ls_R_factor_gt 0.1097
_refine_ls_shift/su_max 0.0080
_refine_ls_structure_factor_coef Fsqd
_refine_ls_weighting_details 'w = 1/[\s^2^(Fo^2^)+(0.0551P)^2^+14.1219P] where P=(Fo^2^+2Fc^2^)/3'
_refine_ls_weighting_scheme calc
_refine_ls_wR_factor_ref 0.2372
_reflns_number_gt 7004
_reflns_number_total 12967
_reflns_threshold_expression F^2^>2.0\s(F^2^)
_cod_data_source_file b816063e.txt
_cod_data_source_block '_porphodimethene2'
_cod_original_formula_sum 'C93 H66 Cl2 N4 '
_cod_database_code 7103615

loop_
_symmetry_equiv_pos_site_id
_symmetry_equiv_pos_as_xyz
1 +X,+Y,+Z
2 1/2-X,1/2+Y,1/2-Z
3 -X,-Y,-Z
4 1/2+X,1/2-Y,1/2+Z

loop_
_atom_site_label
_atom_site_type_symbol
_atom_site_fract_x
_atom_site_fract_y
_atom_site_fract_z
_atom_site_U_iso_or_equiv
_atom_site_adp_type
_atom_site_occupancy
_atom_site_symmetry_multiplicity
_atom_site_calc_flag
_atom_site_refinement_flags
_atom_site_disorder_assembly
_atom_site_disorder_group
N1 N 0.2151(3) 0.35490(15) 0.2199(2) 0.0327(9) Uani 1 1 d . . .
N2 N 0.2103(3) 0.47209(16) 0.1699(2) 0.0366(10) Uani 1 1 d . . .
H2N H 0.1580 0.4673 0.2021 0.044 Uiso 1 1 d . . .
N3 N 0.0614(3) 0.48973(15) 0.2088(2) 0.0321(9) Uani 1 1 d . . .
N4 N 0.0671(3) 0.37428(14) 0.2597(2) 0.0318(9) Uani 1 1 d . . .
H4N H 0.1295 0.3845 0.2396 0.038 Uiso 1 1 d . . .
C1 C 0.1843(3) 0.30114(19) 0.2091(2) 0.0328(11) Uani 1 1 d . . .
C2 C 0.2493(3) 0.27205(19) 0.1846(2) 0.0327(11) Uani 1 1 d . . .
C3 C 0.3207(3) 0.30728(18) 0.1840(2) 0.0300(11) Uani 1 1 d . . .
C4 C 0.2944(3) 0.35823(18) 0.2047(2) 0.0313(11) Uani 1 1 d . . .
C5 C 0.3500(3) 0.40943(18) 0.2129(3) 0.0335(11) Uani 1 1 d . . .
H5 H 0.4008 0.4019 0.1942 0.040 Uiso 1 1 calc R . .
C6 C 0.2906(3) 0.45378(19) 0.1651(3) 0.0352(12) Uani 1 1 d . . .
C7 C 0.3138(3) 0.48354(19) 0.1123(3) 0.0356(12) Uani 1 1 d . . .
C8 C 0.2430(3) 0.52189(18) 0.0843(3) 0.0328(11) Uani 1 1 d . . .
C9 C 0.1769(3) 0.51470(19) 0.1207(3) 0.0336(11) Uani 1 1 d . . .
C10 C 0.0943(3) 0.54414(18) 0.1171(2) 0.0295(11) Uani 1 1 d . . .
C11 C 0.0394(3) 0.53302(18) 0.1596(2) 0.0305(11) Uani 1 1 d . . .
C12 C -0.0381(3) 0.56342(18) 0.1697(3) 0.0326(11) Uani 1 1 d . . .
C13 C -0.0560(3) 0.53828(18) 0.2266(3) 0.0330(11) Uani 1 1 d . . .
C14 C 0.0050(3) 0.49287(18) 0.2473(2) 0.0315(11) Uani 1 1 d . . .
C15 C 0.0100(3) 0.45465(18) 0.3075(2) 0.0327(11) Uani 1 1 d . . .
H15 H -0.0476 0.4611 0.3185 0.039 Uiso 1 1 calc R . .
C16 C 0.0080(3) 0.39656(19) 0.2885(2) 0.0318(11) Uani 1 1 d . . .
C17 C -0.0480(3) 0.35641(18) 0.3054(3) 0.0312(11) Uani 1 1 d . . .
C18 C -0.0190(3) 0.30760(18) 0.2863(3) 0.0320(11) Uani 1 1 d . . .
C19 C 0.0530(3) 0.31893(18) 0.2560(3) 0.0318(11) Uani 1 1 d . . .
C20 C 0.1070(3) 0.28449(18) 0.2285(2) 0.0300(11) Uani 1 1 d . . .
C21 C 0.2496(3) 0.21498(19) 0.1639(3) 0.0355(11) Uani 1 1 d U . .
C22 C 0.3255(4) 0.1825(2) 0.2034(3) 0.0398(12) Uani 1 1 d U . .
H22 H 0.3743 0.1966 0.2440 0.048 Uiso 1 1 calc R . .
C23 C 0.3310(4) 0.1299(2) 0.1843(3) 0.0493(14) Uani 1 1 d U . .
H23 H 0.3817 0.1084 0.2125 0.059 Uiso 1 1 calc R . .
C24 C 0.2604(4) 0.1098(2) 0.1231(3) 0.0545(15) Uani 1 1 d U . .
H24 H 0.2637 0.0746 0.1093 0.065 Uiso 1 1 calc R . .
C25 C 0.1846(4) 0.1414(2) 0.0818(3) 0.0566(15) Uani 1 1 d U . .
H25 H 0.1375 0.1272 0.0402 0.068 Uiso 1 1 calc R . .
C26 C 0.1778(4) 0.1937(2) 0.1015(3) 0.0441(12) Uani 1 1 d U . .
H26 H 0.1261 0.2147 0.0737 0.053 Uiso 1 1 calc R . .
C27 C 0.4061(3) 0.29654(19) 0.1663(3) 0.0345(11) Uani 1 1 d U . .
C28 C 0.4975(3) 0.3124(2) 0.2145(3) 0.0379(11) Uani 1 1 d U . .
H28 H 0.5037 0.3301 0.2578 0.046 Uiso 1 1 calc R . .
C29 C 0.5785(4) 0.3023(2) 0.1987(3) 0.0465(13) Uani 1 1 d U . .
H29 H 0.6381 0.3133 0.2311 0.056 Uiso 1 1 calc R . .
C30 C 0.5704(4) 0.2758(2) 0.1349(3) 0.0509(14) Uani 1 1 d U . .
H30 H 0.6246 0.2686 0.1243 0.061 Uiso 1 1 calc R . .
C31 C 0.4817(4) 0.2600(2) 0.0870(3) 0.0507(14) Uani 1 1 d U . .
H31 H 0.4763 0.2426 0.0438 0.061 Uiso 1 1 calc R . .
C32 C 0.4000(4) 0.2699(2) 0.1025(3) 0.0438(12) Uani 1 1 d U . .
H32 H 0.3408 0.2585 0.0698 0.053 Uiso 1 1 calc R . .
C33 C 0.4000(4) 0.4248(2) 0.2929(3) 0.0535(10) Uani 1 1 d U . .
C34 C 0.4369(4) 0.4749(2) 0.3130(3) 0.0649(11) Uani 1 1 d U . .
H34 H 0.4256 0.5011 0.2773 0.078 Uiso 1 1 calc R . .
C35 C 0.4908(5) 0.4874(3) 0.3859(3) 0.0699(11) Uani 1 1 d U . .
H35 H 0.5143 0.5218 0.3981 0.084 Uiso 1 1 calc R . .
C36 C 0.5094(4) 0.4498(2) 0.4393(3) 0.0646(11) Uani 1 1 d U . .
H36 H 0.5496 0.4575 0.4872 0.077 Uiso 1 1 calc R . .
C37 C 0.4685(4) 0.4006(2) 0.4221(3) 0.0561(10) Uani 1 1 d U . .
H37 H 0.4770 0.3754 0.4588 0.067 Uiso 1 1 calc R . .
C38 C 0.4143(4) 0.3886(2) 0.3497(3) 0.0514(10) Uani 1 1 d U . .
H38 H 0.3864 0.3550 0.3386 0.062 Uiso 1 1 calc R . .
C39 C 0.4003(3) 0.4752(2) 0.0953(3) 0.0375(11) Uani 1 1 d U . .
C40 C 0.4686(3) 0.5158(2) 0.1090(3) 0.0450(13) Uani 1 1 d U . .
H40 H 0.4571 0.5489 0.1255 0.054 Uiso 1 1 calc R . .
C41 C 0.5542(4) 0.5068(3) 0.0980(3) 0.0566(14) Uani 1 1 d U . .
H41 H 0.5993 0.5339 0.1070 0.068 Uiso 1 1 calc R . .
C42 C 0.5718(4) 0.4575(3) 0.0737(3) 0.0585(15) Uani 1 1 d U . .
H42 H 0.6286 0.4517 0.0662 0.070 Uiso 1 1 calc R . .
C43 C 0.5049(4) 0.4166(3) 0.0604(3) 0.0557(14) Uani 1 1 d U . .
H43 H 0.5171 0.3833 0.0446 0.067 Uiso 1 1 calc R . .
C44 C 0.4194(4) 0.4260(2) 0.0710(3) 0.0454(12) Uani 1 1 d U . .
H44 H 0.3743 0.3989 0.0615 0.054 Uiso 1 1 calc R . .
C45 C 0.2358(3) 0.55952(19) 0.0235(3) 0.0337(11) Uani 1 1 d U . .
C46 C 0.1923(4) 0.5432(2) -0.0496(3) 0.0437(12) Uani 1 1 d U . .
H46 H 0.1702 0.5083 -0.0601 0.052 Uiso 1 1 calc R . .
C47 C 0.1818(4) 0.5786(2) -0.1064(3) 0.0424(12) Uani 1 1 d U . .
H47 H 0.1499 0.5677 -0.1546 0.051 Uiso 1 1 calc R . .
C48 C 0.2175(4) 0.6296(2) -0.0929(3) 0.0436(12) Uani 1 1 d U . .
H48 H 0.2107 0.6529 -0.1314 0.052 Uiso 1 1 calc R . .
C49 C 0.2631(4) 0.6455(2) -0.0218(3) 0.0535(14) Uani 1 1 d U . .
H49 H 0.2879 0.6798 -0.0120 0.064 Uiso 1 1 calc R . .
C50 C 0.2730(4) 0.6107(2) 0.0366(3) 0.0461(13) Uani 1 1 d U . .
H50 H 0.3049 0.6221 0.0846 0.055 Uiso 1 1 calc R . .
C51 C 0.0680(3) 0.59154(19) 0.0668(3) 0.0335(11) Uani 1 1 d U . .
C52 C 0.0206(4) 0.5862(2) -0.0073(3) 0.0474(13) Uani 1 1 d U . .
H52 H 0.0056 0.5524 -0.0276 0.057 Uiso 1 1 calc R . .
C53 C -0.0054(5) 0.6311(3) -0.0530(3) 0.0628(16) Uani 1 1 d U . .
H53 H -0.0378 0.6272 -0.1033 0.075 Uiso 1 1 calc R . .
C54 C 0.0172(5) 0.6802(2) -0.0227(4) 0.0602(15) Uani 1 1 d U . .
H54 H 0.0002 0.7101 -0.0530 0.072 Uiso 1 1 calc R . .
C55 C 0.0647(5) 0.6871(2) 0.0516(4) 0.0624(16) Uani 1 1 d U . .
H55 H 0.0786 0.7212 0.0717 0.075 Uiso 1 1 calc R . .
C56 C 0.0916(4) 0.6419(2) 0.0965(3) 0.0497(13) Uani 1 1 d U . .
H56 H 0.1255 0.6458 0.1466 0.060 Uiso 1 1 calc R . .
C57 C -0.0878(3) 0.61257(18) 0.1328(3) 0.0334(11) Uani 1 1 d U . .
C58 C -0.1413(4) 0.6144(2) 0.0586(3) 0.0437(12) Uani 1 1 d U . .
H58 H -0.1482 0.5838 0.0303 0.052 Uiso 1 1 calc R . .
C59 C -0.1849(4) 0.6617(2) 0.0254(3) 0.0501(14) Uani 1 1 d U . .
H59 H -0.2197 0.6625 -0.0249 0.060 Uiso 1 1 calc R . .
C60 C -0.1770(4) 0.7070(2) 0.0665(3) 0.0471(13) Uani 1 1 d U . .
H60 H -0.2073 0.7383 0.0446 0.057 Uiso 1 1 calc R . .
C61 C -0.1235(4) 0.7054(2) 0.1405(3) 0.0486(13) Uani 1 1 d U . .
H61 H -0.1165 0.7363 0.1684 0.058 Uiso 1 1 calc R . .
C62 C -0.0797(4) 0.6586(2) 0.1746(3) 0.0432(12) Uani 1 1 d U . .
H62 H -0.0452 0.6579 0.2249 0.052 Uiso 1 1 calc R . .
C63 C -0.1231(4) 0.5539(2) 0.2625(3) 0.0432(12) Uani 1 1 d U . .
C64 C -0.2164(4) 0.5384(3) 0.2355(3) 0.0569(15) Uani 1 1 d U . .
H64 H -0.2399 0.5189 0.1922 0.068 Uiso 1 1 calc R . .
C65 C -0.2775(5) 0.5516(3) 0.2725(4) 0.0712(17) Uani 1 1 d U . .
H65 H -0.3411 0.5408 0.2538 0.085 Uiso 1 1 calc R . .
C66 C -0.2430(5) 0.5805(3) 0.3362(4) 0.0751(18) Uani 1 1 d U . .
H66 H -0.2837 0.5902 0.3602 0.090 Uiso 1 1 calc R . .
C67 C -0.1493(6) 0.5951(3) 0.3644(4) 0.0842(19) Uani 1 1 d U . .
H67 H -0.1257 0.6135 0.4087 0.101 Uiso 1 1 calc R . .
C68 C -0.0881(5) 0.5828(3) 0.3276(3) 0.0681(16) Uani 1 1 d U . .
H68 H -0.0246 0.5937 0.3464 0.082 Uiso 1 1 calc R . .
C69 C 0.0949(4) 0.46702(19) 0.3785(3) 0.0381(11) Uani 1 1 d U . .
C70 C 0.1891(4) 0.4590(2) 0.3855(3) 0.0459(13) Uani 1 1 d U . .
H70 H 0.2020 0.4453 0.3460 0.055 Uiso 1 1 calc R . .
C71 C 0.2645(4) 0.4710(2) 0.4503(3) 0.0530(14) Uani 1 1 d U . .
H71 H 0.3270 0.4645 0.4541 0.064 Uiso 1 1 calc R . .
C72 C 0.2475(5) 0.4924(3) 0.5087(3) 0.0630(16) Uani 1 1 d U . .
H72 H 0.2982 0.5011 0.5517 0.076 Uiso 1 1 calc R . .
C73 C 0.1553(5) 0.5008(3) 0.5031(3) 0.0705(17) Uani 1 1 d U . .
H73 H 0.1432 0.5151 0.5426 0.085 Uiso 1 1 calc R . .
C74 C 0.0790(5) 0.4880(3) 0.4382(3) 0.0605(15) Uani 1 1 d U . .
H74 H 0.0166 0.4937 0.4352 0.073 Uiso 1 1 calc R . .
C75 C -0.1212(4) 0.3651(2) 0.3382(3) 0.0388(11) Uani 1 1 d U . .
C76 C -0.1105(4) 0.3423(2) 0.4051(3) 0.0534(14) Uani 1 1 d U . .
H76 H -0.0564 0.3220 0.4299 0.064 Uiso 1 1 calc R . .
C77 C -0.1796(5) 0.3494(2) 0.4356(4) 0.0659(16) Uani 1 1 d U . .
H77 H -0.1714 0.3342 0.4809 0.079 Uiso 1 1 calc R . .
C78 C -0.2604(5) 0.3789(2) 0.3988(4) 0.0609(15) Uani 1 1 d U . .
H78 H -0.3073 0.3828 0.4189 0.073 Uiso 1 1 calc R . .
C79 C -0.2722(4) 0.4026(2) 0.3326(3) 0.0559(14) Uani 1 1 d U . .
H79 H -0.3262 0.4231 0.3082 0.067 Uiso 1 1 calc R . .
C80 C -0.2017(4) 0.3955(2) 0.3025(3) 0.0456(12) Uani 1 1 d U . .
H80 H -0.2092 0.4115 0.2578 0.055 Uiso 1 1 calc R . .
C81 C -0.0572(4) 0.25587(19) 0.3007(3) 0.0366(11) Uani 1 1 d U . .
C82 C 0.0006(4) 0.2206(2) 0.3538(3) 0.0444(12) Uani 1 1 d U . .
H82 H 0.0658 0.2270 0.3764 0.053 Uiso 1 1 calc R . .
C83 C -0.0402(5) 0.1755(2) 0.3729(3) 0.0551(14) Uani 1 1 d U . .
H83 H -0.0020 0.1519 0.4081 0.066 Uiso 1 1 calc R . .
C84 C -0.1362(5) 0.1662(2) 0.3399(4) 0.0590(15) Uani 1 1 d U . .
H84 H -0.1631 0.1368 0.3541 0.071 Uiso 1 1 calc R . .
C85 C -0.1934(5) 0.1997(2) 0.2862(4) 0.0601(15) Uani 1 1 d U . .
H85 H -0.2580 0.1920 0.2625 0.072 Uiso 1 1 calc R . .
C86 C -0.1547(4) 0.2448(2) 0.2673(3) 0.0462(13) Uani 1 1 d U . .
H86 H -0.1941 0.2681 0.2321 0.055 Uiso 1 1 calc R . .
C87 C 0.0789(3) 0.22738(18) 0.2195(3) 0.0327(10) Uani 1 1 d U . .
C88 C 0.1394(4) 0.18746(19) 0.2605(3) 0.0386(11) Uani 1 1 d U . .
H88 H 0.1993 0.1964 0.2945 0.046 Uiso 1 1 calc R . .
C89 C 0.1110(4) 0.1344(2) 0.2509(3) 0.0512(14) Uani 1 1 d U . .
H89 H 0.1521 0.1078 0.2779 0.061 Uiso 1 1 calc R . .
C90 C 0.0217(5) 0.1214(2) 0.2012(3) 0.0578(15) Uani 1 1 d U . .
H90 H 0.0023 0.0860 0.1955 0.069 Uiso 1 1 calc R . .
C91 C -0.0394(4) 0.1601(2) 0.1598(3) 0.0512(14) Uani 1 1 d U . .
H91 H -0.0994 0.1508 0.1262 0.061 Uiso 1 1 calc R . .
C92 C -0.0110(4) 0.2133(2) 0.1685(3) 0.0394(12) Uani 1 1 d U . .
H92 H -0.0518 0.2395 0.1403 0.047 Uiso 1 1 calc R . .
C93 C 0.8059(5) 0.6690(2) 0.5445(4) 0.0679(19) Uani 1 1 d . . .
H93A H 0.8666 0.6670 0.5855 0.082 Uiso 1 1 calc R . .
H93B H 0.7855 0.6329 0.5286 0.082 Uiso 1 1 calc R . .
Cl1 Cl 0.82078(19) 0.70308(8) 0.47437(12) 0.1000(8) Uani 1 1 d . . .
Cl2 Cl 0.72196(16) 0.69935(13) 0.57299(14) 0.1287(10) Uani 1 1 d . . .

loop_
_atom_site_aniso_label
_atom_site_aniso_U_11
_atom_site_aniso_U_22
_atom_site_aniso_U_33
_atom_site_aniso_U_23
_atom_site_aniso_U_13
_atom_site_aniso_U_12
N1 0.026(2) 0.033(2) 0.038(2) 0.0022(18) 0.0112(18) 0.0000(17)
N2 0.030(2) 0.037(2) 0.042(2) 0.0056(19) 0.0114(19) 0.0049(18)
N3 0.031(2) 0.031(2) 0.034(2) 0.0045(18) 0.0110(19) -0.0014(17)
N4 0.034(2) 0.025(2) 0.036(2) -0.0012(18) 0.0130(19) -0.0029(17)
C1 0.029(3) 0.036(3) 0.030(3) 0.000(2) 0.006(2) 0.001(2)
C2 0.029(3) 0.038(3) 0.028(3) 0.003(2) 0.007(2) 0.006(2)
C3 0.023(2) 0.037(3) 0.026(2) 0.005(2) 0.004(2) 0.007(2)
C4 0.031(3) 0.027(3) 0.033(3) 0.004(2) 0.008(2) 0.001(2)
C5 0.025(2) 0.032(3) 0.042(3) 0.012(2) 0.009(2) 0.006(2)
C6 0.021(2) 0.035(3) 0.046(3) 0.003(2) 0.008(2) 0.003(2)
C7 0.033(3) 0.032(3) 0.045(3) 0.007(2) 0.018(2) 0.006(2)
C8 0.031(3) 0.033(3) 0.033(3) 0.007(2) 0.012(2) -0.002(2)
C9 0.025(2) 0.037(3) 0.036(3) 0.005(2) 0.008(2) 0.002(2)
C10 0.027(2) 0.030(3) 0.028(2) 0.002(2) 0.006(2) 0.002(2)
C11 0.029(2) 0.028(3) 0.032(3) 0.001(2) 0.008(2) 0.002(2)
C12 0.028(3) 0.030(3) 0.036(3) -0.002(2) 0.007(2) 0.003(2)
C13 0.033(3) 0.031(3) 0.033(3) -0.001(2) 0.009(2) 0.000(2)
C14 0.029(3) 0.031(3) 0.029(3) 0.002(2) 0.004(2) 0.001(2)
C15 0.036(3) 0.029(3) 0.034(3) 0.002(2) 0.014(2) 0.003(2)
C16 0.030(3) 0.035(3) 0.029(3) 0.002(2) 0.009(2) -0.001(2)
C17 0.032(3) 0.030(3) 0.035(3) 0.000(2) 0.017(2) 0.001(2)
C18 0.034(3) 0.027(3) 0.035(3) 0.002(2) 0.013(2) -0.001(2)
C19 0.033(3) 0.029(3) 0.031(3) 0.001(2) 0.008(2) 0.001(2)
C20 0.027(2) 0.027(3) 0.033(3) 0.003(2) 0.008(2) 0.002(2)
C21 0.033(2) 0.035(3) 0.037(3) -0.001(2) 0.011(2) 0.006(2)
C22 0.038(3) 0.038(3) 0.039(3) -0.001(2) 0.008(2) 0.008(2)
C23 0.046(3) 0.041(3) 0.051(3) -0.004(2) 0.006(2) 0.009(2)
C24 0.050(3) 0.044(3) 0.059(3) -0.015(3) 0.009(3) 0.010(2)
C25 0.050(3) 0.050(3) 0.053(3) -0.013(3) 0.000(3) 0.002(3)
C26 0.038(3) 0.043(3) 0.044(3) -0.009(2) 0.007(2) 0.006(2)
C27 0.028(2) 0.038(3) 0.037(3) 0.003(2) 0.012(2) 0.007(2)
C28 0.029(2) 0.040(3) 0.041(3) 0.001(2) 0.009(2) 0.005(2)
C29 0.032(3) 0.051(3) 0.053(3) 0.000(3) 0.011(2) 0.004(2)
C30 0.035(3) 0.062(3) 0.058(3) -0.009(3) 0.020(2) 0.003(3)
C31 0.038(3) 0.065(3) 0.051(3) -0.013(3) 0.019(2) 0.006(3)
C32 0.034(3) 0.054(3) 0.042(3) -0.006(2) 0.013(2) 0.006(2)
C33 0.0474(19) 0.0410(18) 0.0542(18) 0.0050(15) -0.0023(16) -0.0048(16)
C34 0.060(2) 0.0448(18) 0.0609(19) 0.0084(16) -0.0123(17) -0.0107(17)
C35 0.065(2) 0.0474(18) 0.063(2) 0.0076(15) -0.0163(18) -0.0120(17)
C36 0.060(2) 0.0457(18) 0.0590(19) 0.0047(15) -0.0124(17) -0.0073(17)
C37 0.052(2) 0.0433(18) 0.0534(18) 0.0028(16) -0.0041(17) -0.0045(16)
C38 0.0468(19) 0.0415(18) 0.0513(19) 0.0028(14) 0.0011(16) -0.0041(16)
C39 0.029(2) 0.039(3) 0.045(3) 0.009(2) 0.015(2) 0.002(2)
C40 0.029(3) 0.051(3) 0.055(3) 0.009(3) 0.015(2) 0.000(2)
C41 0.035(3) 0.072(3) 0.063(3) 0.012(3) 0.018(3) -0.001(3)
C42 0.036(3) 0.085(4) 0.062(3) 0.018(3) 0.028(3) 0.013(3)
C43 0.054(3) 0.063(3) 0.058(3) 0.014(3) 0.031(3) 0.019(3)
C44 0.048(3) 0.044(3) 0.049(3) 0.011(2) 0.023(3) 0.008(2)
C45 0.034(3) 0.032(2) 0.035(2) 0.003(2) 0.012(2) 0.001(2)
C46 0.042(3) 0.044(3) 0.040(3) 0.003(2) 0.009(2) -0.007(2)
C47 0.037(3) 0.051(3) 0.038(3) 0.004(2) 0.011(2) -0.001(2)
C48 0.046(3) 0.045(3) 0.043(3) 0.008(2) 0.020(2) 0.000(2)
C49 0.069(4) 0.042(3) 0.048(3) 0.005(2) 0.021(3) -0.010(3)
C50 0.059(3) 0.038(3) 0.040(3) 0.002(2) 0.016(3) -0.007(2)
C51 0.032(2) 0.034(2) 0.033(2) 0.006(2) 0.012(2) 0.005(2)
C52 0.050(3) 0.046(3) 0.037(3) 0.004(2) 0.006(2) 0.012(3)
C53 0.068(4) 0.069(4) 0.048(3) 0.016(3) 0.018(3) 0.023(3)
C54 0.069(4) 0.053(3) 0.064(3) 0.029(3) 0.031(3) 0.023(3)
C55 0.067(4) 0.042(3) 0.075(4) 0.013(3) 0.022(3) 0.003(3)
C56 0.051(3) 0.040(3) 0.055(3) 0.003(2) 0.016(3) -0.001(2)
C57 0.031(2) 0.030(2) 0.036(2) 0.003(2) 0.008(2) 0.005(2)
C58 0.040(3) 0.038(3) 0.041(3) 0.002(2) 0.001(2) 0.001(2)
C59 0.040(3) 0.049(3) 0.046(3) 0.002(2) -0.003(2) 0.006(2)
C60 0.047(3) 0.042(3) 0.044(3) 0.004(2) 0.006(2) 0.012(2)
C61 0.049(3) 0.036(3) 0.052(3) -0.003(2) 0.008(2) 0.011(2)
C62 0.038(3) 0.039(3) 0.048(3) 0.001(2) 0.009(2) 0.007(2)
C63 0.047(3) 0.046(3) 0.044(3) 0.008(2) 0.026(3) 0.013(2)
C64 0.041(3) 0.077(4) 0.059(3) 0.009(3) 0.026(3) 0.018(3)
C65 0.052(3) 0.099(5) 0.074(4) 0.021(3) 0.036(3) 0.027(3)
C66 0.075(4) 0.100(5) 0.069(4) 0.019(3) 0.048(3) 0.047(4)
C67 0.090(4) 0.099(5) 0.073(4) -0.011(4) 0.042(4) 0.023(4)
C68 0.070(4) 0.078(4) 0.062(4) -0.015(3) 0.031(3) 0.007(3)
C69 0.044(3) 0.035(3) 0.034(2) 0.001(2) 0.012(2) -0.004(2)
C70 0.042(3) 0.037(3) 0.049(3) -0.001(2) 0.005(2) 0.001(2)
C71 0.049(3) 0.038(3) 0.056(3) 0.003(3) 0.001(3) -0.004(2)
C72 0.069(3) 0.065(4) 0.043(3) 0.001(3) 0.006(3) -0.021(3)
C73 0.076(4) 0.097(4) 0.039(3) -0.019(3) 0.021(3) -0.027(4)
C74 0.064(3) 0.080(4) 0.042(3) -0.015(3) 0.024(3) -0.018(3)
C75 0.039(3) 0.037(3) 0.046(3) -0.003(2) 0.023(2) -0.002(2)
C76 0.057(3) 0.054(3) 0.059(3) 0.011(3) 0.033(3) 0.011(3)
C77 0.084(4) 0.060(4) 0.075(4) 0.013(3) 0.055(3) 0.009(3)
C78 0.060(3) 0.057(4) 0.085(4) -0.005(3) 0.051(3) 0.000(3)
C79 0.046(3) 0.059(3) 0.068(3) -0.011(3) 0.028(3) 0.007(3)
C80 0.036(3) 0.051(3) 0.051(3) -0.001(2) 0.017(2) 0.004(2)
C81 0.038(3) 0.031(3) 0.046(3) -0.005(2) 0.022(2) -0.008(2)
C82 0.055(3) 0.032(3) 0.051(3) 0.002(2) 0.026(2) -0.001(2)
C83 0.075(3) 0.036(3) 0.062(3) 0.008(3) 0.034(3) -0.002(3)
C84 0.075(4) 0.043(3) 0.076(4) -0.002(3) 0.048(3) -0.016(3)
C85 0.058(3) 0.049(3) 0.085(4) -0.007(3) 0.040(3) -0.015(3)
C86 0.041(3) 0.041(3) 0.062(3) -0.005(2) 0.024(2) -0.009(2)
C87 0.034(2) 0.030(2) 0.037(3) -0.001(2) 0.017(2) 0.000(2)
C88 0.044(3) 0.033(3) 0.035(3) 0.000(2) 0.010(2) 0.002(2)
C89 0.071(3) 0.031(3) 0.050(3) 0.007(2) 0.019(3) 0.005(3)
C90 0.076(4) 0.033(3) 0.062(4) -0.004(3) 0.023(3) -0.008(3)
C91 0.052(3) 0.043(3) 0.055(3) -0.007(3) 0.016(3) -0.014(2)
C92 0.040(3) 0.038(3) 0.039(3) -0.004(2) 0.013(2) -0.008(2)
C93 0.059(4) 0.048(4) 0.084(5) 0.015(3) 0.011(4) 0.000(3)
Cl1 0.165(2) 0.0659(12) 0.1007(16) -0.0043(11) 0.0859(16) -0.0042(13)
Cl2 0.0815(15) 0.212(3) 0.1115(19) 0.0135(19) 0.0578(14) 0.0040(17)

loop_
_atom_type_symbol
_atom_type_description
_atom_type_scat_dispersion_real
_atom_type_scat_dispersion_imag
_atom_type_scat_source
C C 0.003 0.002
;
International Tables for Crystallography
(1992, Vol. C, Tables 4.2.6.8 and 6.1.1.4)
;
H H 0.000 0.000
;
International Tables for Crystallography
(1992, Vol. C, Table 6.1.1.4)
;
Cl Cl 0.148 0.159
;
International Tables for Crystallography
(1992, Vol. C, Tables 4.2.6.8 and 6.1.1.4)
;
N N 0.006 0.003
;
International Tables for Crystallography
(1992, Vol. C, Tables 4.2.6.8 and 6.1.1.4)
;

loop_
_geom_angle_atom_site_label_1
_geom_angle_atom_site_label_2
_geom_angle_atom_site_label_3
_geom_angle
_geom_angle_site_symmetry_1
_geom_angle_site_symmetry_3
_geom_angle_publ_flag
C4 N1 C1 107.3(4) . . ?
C6 N2 C9 108.6(4) . . ?
C14 N3 C11 107.7(4) . . ?
C16 N4 C19 109.0(4) . . ?
C20 C1 N1 119.9(4) . . ?
C20 C1 C2 132.0(4) . . ?
N1 C1 C2 107.8(4) . . ?
C3 C2 C1 107.6(4) . . ?
C3 C2 C21 121.8(4) . . ?
C1 C2 C21 130.5(4) . . ?
C2 C3 C4 105.5(4) . . ?
C2 C3 C27 128.9(4) . . ?
C4 C3 C27 125.7(4) . . ?
N1 C4 C3 111.6(4) . . ?
N1 C4 C5 122.4(4) . . ?
C3 C4 C5 125.9(4) . . ?
C4 C5 C6 112.4(4) . . ?
C4 C5 C33 111.8(4) . . ?
C6 C5 C33 114.1(4) . . ?
N2 C6 C7 110.1(4) . . ?
N2 C6 C5 123.7(4) . . ?
C7 C6 C5 126.1(4) . . ?
C8 C7 C6 107.0(4) . . ?
C8 C7 C39 128.5(4) . . ?
C6 C7 C39 124.4(4) . . ?
C7 C8 C9 106.8(4) . . ?
C7 C8 C45 124.9(4) . . ?
C9 C8 C45 128.1(4) . . ?
N2 C9 C10 120.9(4) . . ?
N2 C9 C8 107.5(4) . . ?
C10 C9 C8 131.5(4) . . ?
C11 C10 C9 124.2(4) . . ?
C11 C10 C51 118.5(4) . . ?
C9 C10 C51 117.2(4) . . ?
C10 C11 N3 121.3(4) . . ?
C10 C11 C12 130.5(4) . . ?
N3 C11 C12 107.9(4) . . ?
C13 C12 C11 105.7(4) . . ?
C13 C12 C57 123.7(4) . . ?
C11 C12 C57 130.5(4) . . ?
C12 C13 C14 107.2(4) . . ?
C12 C13 C63 128.9(4) . . ?
C14 C13 C63 123.9(4) . . ?
N3 C14 C13 111.5(4) . . ?
N3 C14 C15 123.4(4) . . ?
C13 C14 C15 125.0(4) . . ?
C16 C15 C14 115.8(4) . . ?
C16 C15 C69 110.7(4) . . ?
C14 C15 C69 111.6(4) . . ?
N4 C16 C17 110.1(4) . . ?
N4 C16 C15 123.7(4) . . ?
C17 C16 C15 125.9(4) . . ?
C18 C17 C16 106.7(4) . . ?
C18 C17 C75 126.9(4) . . ?
C16 C17 C75 126.4(4) . . ?
C17 C18 C19 107.1(4) . . ?
C17 C18 C81 122.2(4) . . ?
C19 C18 C81 130.6(4) . . ?
N4 C19 C20 121.7(4) . . ?
N4 C19 C18 107.2(4) . . ?
C20 C19 C18 131.1(4) . . ?
C1 C20 C19 124.4(4) . . ?
C1 C20 C87 118.6(4) . . ?
C19 C20 C87 117.0(4) . . ?
C22 C21 C26 118.4(5) . . ?
C22 C21 C2 119.9(4) . . ?
C26 C21 C2 121.5(4) . . ?
C21 C22 C23 122.0(5) . . ?
C24 C23 C22 118.8(5) . . ?
C23 C24 C25 120.7(5) . . ?
C24 C25 C26 120.7(5) . . ?
C25 C26 C21 119.4(5) . . ?
C32 C27 C28 117.6(4) . . ?
C32 C27 C3 121.6(4) . . ?
C28 C27 C3 120.7(4) . . ?
C29 C28 C27 121.3(5) . . ?
C30 C29 C28 119.9(5) . . ?
C31 C30 C29 119.6(5) . . ?
C30 C31 C32 120.9(5) . . ?
C27 C32 C31 120.6(5) . . ?
C34 C33 C38 116.1(5) . . ?
C34 C33 C5 121.6(5) . . ?
C38 C33 C5 122.2(5) . . ?
C33 C34 C35 121.5(6) . . ?
C36 C35 C34 120.7(6) . . ?
C35 C36 C37 119.4(6) . . ?
C36 C37 C38 119.5(6) . . ?
C37 C38 C33 122.5(5) . . ?
C44 C39 C40 118.6(5) . . ?
C44 C39 C7 121.0(5) . . ?
C40 C39 C7 120.2(5) . . ?
C41 C40 C39 120.4(5) . . ?
C42 C41 C40 120.0(6) . . ?
C41 C42 C43 120.4(5) . . ?
C42 C43 C44 119.2(6) . . ?
C39 C44 C43 121.3(5) . . ?
C50 C45 C46 117.8(5) . . ?
C50 C45 C8 122.1(4) . . ?
C46 C45 C8 120.1(4) . . ?
C47 C46 C45 120.3(5) . . ?
C48 C47 C46 121.4(5) . . ?
C49 C48 C47 118.8(5) . . ?
C48 C49 C50 120.9(5) . . ?
C45 C50 C49 120.7(5) . . ?
C52 C51 C56 119.3(5) . . ?
C52 C51 C10 121.9(5) . . ?
C56 C51 C10 118.8(4) . . ?
C51 C52 C53 120.9(5) . . ?
C54 C53 C52 118.9(6) . . ?
C53 C54 C55 121.8(6) . . ?
C54 C55 C56 118.6(6) . . ?
C51 C56 C55 120.4(5) . . ?
C58 C57 C62 118.8(5) . . ?
C58 C57 C12 122.4(4) . . ?
C62 C57 C12 118.8(4) . . ?
C57 C58 C59 120.8(5) . . ?
C60 C59 C58 120.4(5) . . ?
C59 C60 C61 119.1(5) . . ?
C60 C61 C62 121.2(5) . . ?
C61 C62 C57 119.6(5) . . ?
C64 C63 C68 119.6(5) . . ?
C64 C63 C13 121.7(5) . . ?
C68 C63 C13 118.6(5) . . ?
C63 C64 C65 120.6(6) . . ?
C66 C65 C64 119.7(7) . . ?
C67 C66 C65 120.0(6) . . ?
C66 C67 C68 120.8(7) . . ?
C63 C68 C67 119.3(7) . . ?
C74 C69 C70 117.4(5) . . ?
C74 C69 C15 119.9(5) . . ?
C70 C69 C15 122.7(5) . . ?
C69 C70 C71 121.3(6) . . ?
C72 C71 C70 120.5(6) . . ?
C71 C72 C73 119.2(6) . . ?
C72 C73 C74 120.4(6) . . ?
C69 C74 C73 121.1(6) . . ?
C76 C75 C80 118.8(5) . . ?
C76 C75 C17 120.3(5) . . ?
C80 C75 C17 120.9(5) . . ?
C75 C76 C77 120.7(6) . . ?
C78 C77 C76 120.0(6) . . ?
C77 C78 C79 120.5(6) . . ?
C78 C79 C80 119.1(6) . . ?
C75 C80 C79 121.0(5) . . ?
C86 C81 C82 118.8(5) . . ?
C86 C81 C18 119.8(5) . . ?
C82 C81 C18 121.0(5) . . ?
C81 C82 C83 119.7(5) . . ?
C84 C83 C82 120.1(6) . . ?
C83 C84 C85 120.8(5) . . ?
C84 C85 C86 119.9(6) . . ?
C85 C86 C81 120.6(6) . . ?
C88 C87 C92 119.0(4) . . ?
C88 C87 C20 121.8(4) . . ?
C92 C87 C20 119.2(4) . . ?
C89 C88 C87 120.5(5) . . ?
C90 C89 C88 119.5(5) . . ?
C91 C90 C89 121.1(5) . . ?
C90 C91 C92 119.6(5) . . ?
C91 C92 C87 120.2(5) . . ?
Cl1 C93 Cl2 111.5(4) . . ?

loop_
_geom_bond_atom_site_label_1
_geom_bond_atom_site_label_2
_geom_bond_distance
_geom_bond_site_symmetry_2
_geom_bond_publ_flag
N1 C4 1.333(6) . ?
N1 C1 1.415(6) . ?
N2 C6 1.328(6) . ?
N2 C9 1.402(6) . ?
N3 C14 1.328(6) . ?
N3 C11 1.407(6) . ?
N4 C16 1.337(6) . ?
N4 C19 1.401(6) . ?
C1 C20 1.412(6) . ?
C1 C2 1.438(6) . ?
C2 C3 1.394(6) . ?
C2 C21 1.487(7) . ?
C3 C4 1.439(6) . ?
C3 C27 1.473(6) . ?
C4 C5 1.508(6) . ?
C5 C6 1.515(6) . ?
C5 C33 1.517(7) . ?
C6 C7 1.418(7) . ?
C7 C8 1.390(6) . ?
C7 C39 1.471(6) . ?
C8 C9 1.431(6) . ?
C8 C45 1.492(6) . ?
C9 C10 1.425(6) . ?
C10 C11 1.399(6) . ?
C10 C51 1.501(6) . ?
C11 C12 1.466(6) . ?
C12 C13 1.391(6) . ?
C12 C57 1.484(6) . ?
C13 C14 1.424(6) . ?
C13 C63 1.480(7) . ?
C14 C15 1.499(6) . ?
C15 C16 1.500(6) . ?
C15 C69 1.535(6) . ?
C16 C17 1.427(6) . ?
C17 C18 1.395(6) . ?
C17 C75 1.481(6) . ?
C18 C19 1.441(6) . ?
C18 C81 1.487(6) . ?
C19 C20 1.420(6) . ?
C20 C87 1.485(6) . ?
C21 C22 1.383(6) . ?
C21 C26 1.405(7) . ?
C22 C23 1.383(7) . ?
C23 C24 1.371(7) . ?
C24 C25 1.379(7) . ?
C25 C26 1.383(7) . ?
C27 C32 1.389(7) . ?
C27 C28 1.409(6) . ?
C28 C29 1.385(7) . ?
C29 C30 1.381(7) . ?
C30 C31 1.377(7) . ?
C31 C32 1.391(7) . ?
C33 C34 1.370(7) . ?
C33 C38 1.390(7) . ?
C34 C35 1.393(8) . ?
C35 C36 1.357(8) . ?
C36 C37 1.363(8) . ?
C37 C38 1.385(7) . ?
C39 C44 1.389(7) . ?
C39 C40 1.399(7) . ?
C40 C41 1.399(7) . ?
C41 C42 1.382(8) . ?
C42 C43 1.393(8) . ?
C43 C44 1.396(7) . ?
C45 C50 1.386(7) . ?
C45 C46 1.397(7) . ?
C46 C47 1.387(7) . ?
C47 C48 1.373(7) . ?
C48 C49 1.364(7) . ?
C49 C50 1.401(7) . ?
C51 C52 1.367(7) . ?
C51 C56 1.380(7) . ?
C52 C53 1.400(7) . ?
C53 C54 1.354(8) . ?
C54 C55 1.376(8) . ?
C55 C56 1.400(7) . ?
C57 C58 1.379(6) . ?
C57 C62 1.393(7) . ?
C58 C59 1.393(7) . ?
C59 C60 1.371(7) . ?
C60 C61 1.376(7) . ?
C61 C62 1.391(7) . ?
C63 C64 1.362(8) . ?
C63 C68 1.390(8) . ?
C64 C65 1.402(8) . ?
C65 C66 1.369(9) . ?
C66 C67 1.362(10) . ?
C67 C68 1.397(9) . ?
C69 C74 1.380(7) . ?
C69 C70 1.387(7) . ?
C70 C71 1.389(7) . ?
C71 C72 1.370(8) . ?
C72 C73 1.366(9) . ?
C73 C74 1.401(8) . ?
C75 C76 1.383(7) . ?
C75 C80 1.385(7) . ?
C76 C77 1.389(8) . ?
C77 C78 1.377(8) . ?
C78 C79 1.378(8) . ?
C79 C80 1.401(7) . ?
C81 C86 1.396(7) . ?
C81 C82 1.399(7) . ?
C82 C83 1.401(7) . ?
C83 C84 1.367(8) . ?
C84 C85 1.373(8) . ?
C85 C86 1.383(7) . ?
C87 C88 1.392(6) . ?
C87 C92 1.399(6) . ?
C88 C89 1.388(7) . ?
C89 C90 1.377(8) . ?
C90 C91 1.377(8) . ?
C91 C92 1.390(7) . ?
C93 Cl1 1.700(6) . ?
C93 Cl2 1.734(7) . ?
